data_1506521
loop_
_publ_author_name
'Davis, Riju'
'Tamaoki, Nobuyuki'

_publ_section_title
;
 Novel photochromic spiroheterocyclic molecules via oxidation of
 1,8-diaminonaphthalene.
;
_journal_issue 8
_journal_name_full 'Organic letters'
_journal_page_first 1461
_journal_page_last 1464
_journal_paper_doi 10.1021/ol050138s
_journal_volume 7
_journal_year 2005
_chemical_formula_sum 'C20 H15 N3 O'
_chemical_formula_weight 313.35
_chemical_name_systematic
; 
 ? 
;
_space_group_IT_number 61
_symmetry_cell_setting orthorhombic
_symmetry_space_group_name_Hall '-P 2ac 2ab'
_symmetry_space_group_name_H-M 'P b c a'
_atom_sites_solution_hydrogens mixed
_atom_sites_solution_primary direct
_atom_sites_solution_secondary difmap
_audit_creation_method SHELXL-97
_cell_angle_alpha 90.00
_cell_angle_beta 90.00
_cell_angle_gamma 90.00
_cell_formula_units_Z 8
_cell_length_a 22.607(3)
_cell_length_b 5.3689(8)
_cell_length_c 24.359(4)
_cell_measurement_reflns_used 2653
_cell_measurement_temperature 183(2)
_cell_measurement_theta_max 28.256
_cell_measurement_theta_min 2.458
_cell_volume 2956.6(8)
_computing_cell_refinement 'Bruker SMART'
_computing_data_collection 'Bruker SMART'
_computing_data_reduction 'Bruker SAINT'
_computing_molecular_graphics 'Bruker SHELXTL'
_computing_publication_material 'Bruker SHELXTL'
_computing_structure_refinement 'SHELXL-97 (Sheldrick, 1997)'
_computing_structure_solution 'SHELXS-97 (Sheldrick, 1990)'
_diffrn_ambient_temperature 183(2)
_diffrn_detector_area_resol_mean 8.366
_diffrn_measured_fraction_theta_full 0.999
_diffrn_measured_fraction_theta_max 0.999
_diffrn_measurement_device_type 'CCD area detector'
_diffrn_measurement_method 'phi and omega scans'
_diffrn_radiation_monochromator graphite
_diffrn_radiation_source 'rotating unit'
_diffrn_radiation_type MoK\a
_diffrn_radiation_wavelength 0.71073
_diffrn_reflns_av_R_equivalents 0.0314
_diffrn_reflns_av_sigmaI/netI 0.0206
_diffrn_reflns_limit_h_max 30
_diffrn_reflns_limit_h_min -30
_diffrn_reflns_limit_k_max 7
_diffrn_reflns_limit_k_min -7
_diffrn_reflns_limit_l_max 32
_diffrn_reflns_limit_l_min -24
_diffrn_reflns_number 19473
_diffrn_reflns_theta_full 28.28
_diffrn_reflns_theta_max 28.28
_diffrn_reflns_theta_min 1.67
_diffrn_standards_decay_% 0.0
_diffrn_standards_interval_time 480
_diffrn_standards_number 75
_exptl_absorpt_coefficient_mu 0.089
_exptl_absorpt_correction_T_max 0.9982
_exptl_absorpt_correction_T_min 0.9694
_exptl_absorpt_correction_type empirical
_exptl_absorpt_process_details sadabs
_exptl_crystal_colour orange
_exptl_crystal_density_diffrn 1.408
_exptl_crystal_density_method 'not measured'
_exptl_crystal_description needle
_exptl_crystal_F_000 1312
_exptl_crystal_size_max 0.35
_exptl_crystal_size_mid 0.02
_exptl_crystal_size_min 0.02
_refine_diff_density_max 0.245
_refine_diff_density_min -0.288
_refine_diff_density_rms 0.063
_refine_ls_extinction_method none
_refine_ls_goodness_of_fit_ref 0.966
_refine_ls_hydrogen_treatment mixed
_refine_ls_matrix_type full
_refine_ls_number_parameters 233
_refine_ls_number_reflns 3659
_refine_ls_number_restraints 0
_refine_ls_restrained_S_all 0.966
_refine_ls_R_factor_all 0.1487
_refine_ls_R_factor_gt 0.0553
_refine_ls_shift/su_max 0.025
_refine_ls_shift/su_mean 0.003
_refine_ls_structure_factor_coef Fsqd
_refine_ls_weighting_details 'calc w=1/[\s^2^(Fo^2^)+(0.0593P)^2^+0.0000P] where P=(Fo^2^+2Fc^2^)/3'
_refine_ls_weighting_scheme calc
_refine_ls_wR_factor_gt 0.1061
_refine_ls_wR_factor_ref 0.1358
_reflns_number_gt 1843
_reflns_number_total 3659
_reflns_threshold_expression >2sigma(I)
_cod_data_source_file ol050138ssi20050121_074409.cif
_cod_data_source_block PNO
_cod_depositor_comments
;
The following automatic conversions were performed:

'_symmetry_cell_setting' value 'Orthorhombic' changed to
'orthorhombic' according to
/home/saulius/struct/CIF-dictionaries/cif_core.dic dictionary named
'cif_core.dic' version 2.4.1 from 2010-06-29.

Automatic conversion script
Id: cif_fix_values 1715 2011-07-08 13:25:40Z adriana 

The following automatic conversions were performed:

'_atom_sites_solution_hydrogens' value ' difmap and geom ' was
changed to 'mixed'.

Automatic conversion script
Id: cif_fix_values 6452 2018-10-05 10:23:21Z andrius 
;
_cod_original_cell_volume 2956.5(8)
_cod_original_sg_symbol_H-M Pbca
_cod_database_code 1506521

loop_
_symmetry_equiv_pos_as_xyz
'x, y, z'
'-x+1/2, -y, z+1/2'
'-x, y+1/2, -z+1/2'
'x+1/2, -y+1/2, -z'
'-x, -y, -z'
'x-1/2, y, -z-1/2'
'x, -y-1/2, z-1/2'
'-x-1/2, y-1/2, z'

loop_
_atom_site_label
_atom_site_type_symbol
_atom_site_fract_x
_atom_site_fract_y
_atom_site_fract_z
_atom_site_U_iso_or_equiv
_atom_site_adp_type
_atom_site_occupancy
_atom_site_symmetry_multiplicity
_atom_site_calc_flag
_atom_site_refinement_flags
C1 C 0.16356(8) 0.6970(4) 0.09418(8) 0.0251(5) Uani 1 1 d .
C2 C 0.18965(9) 0.5096(4) 0.12306(9) 0.0323(5) Uani 1 1 d .
H2 H 0.2211 0.4170 0.1072 0.039 Uiso 1 1 calc R
C3 C 0.16984(10) 0.4534(5) 0.17640(9) 0.0396(6) Uani 1 1 d .
H3 H 0.1884 0.3235 0.1965 0.048 Uiso 1 1 calc R
C4 C 0.12435(11) 0.5827(5) 0.19965(9) 0.0380(6) Uani 1 1 d .
H4 H 0.1114 0.5404 0.2356 0.046 Uiso 1 1 calc R
C5 C 0.09632(9) 0.7775(4) 0.17131(9) 0.0311(5) Uani 1 1 d .
C6 C 0.04950(10) 0.9230(5) 0.19324(9) 0.0378(6) Uani 1 1 d .
H6 H 0.0345 0.8860 0.2288 0.045 Uiso 1 1 calc R
C7 C 0.02589(10) 1.1139(5) 0.16417(10) 0.0393(6) Uani 1 1 d .
H7 H -0.0048 1.2106 0.1801 0.047 Uiso 1 1 calc R
C8 C 0.04581(9) 1.1724(4) 0.11099(9) 0.0338(6) Uani 1 1 d .
H8 H 0.0285 1.3063 0.0912 0.041 Uiso 1 1 calc R
C9 C 0.09059(9) 1.0340(4) 0.08789(9) 0.0255(5) Uani 1 1 d .
C10 C 0.11631(8) 0.8355(4) 0.11741(8) 0.0244(5) Uani 1 1 d .
C11 C 0.14592(8) 0.9108(4) 0.00459(8) 0.0246(5) Uani 1 1 d .
C12 C 0.10403(8) 0.7231(4) -0.02389(8) 0.0252(5) Uani 1 1 d .
C13 C 0.11653(8) 0.6391(4) -0.07976(8) 0.0239(5) Uani 1 1 d .
C14 C 0.08608(8) 0.4364(4) -0.10346(8) 0.0267(5) Uani 1 1 d .
C15 C 0.10049(10) 0.3648(4) -0.15780(9) 0.0346(6) Uani 1 1 d .
H15 H 0.0810 0.2264 -0.1740 0.042 Uiso 1 1 calc R
C16 C 0.14221(10) 0.4932(5) -0.18717(9) 0.0378(6) Uani 1 1 d .
H16 H 0.1510 0.4434 -0.2237 0.045 Uiso 1 1 calc R
C17 C 0.17190(9) 0.6949(5) -0.16445(9) 0.0345(6) Uani 1 1 d .
H17 H 0.2003 0.7833 -0.1856 0.041 Uiso 1 1 calc R
C18 C 0.16002(8) 0.7667(4) -0.11103(9) 0.0272(5) Uani 1 1 d .
C19 C 0.19145(8) 0.9773(4) -0.08730(9) 0.0296(5) Uani 1 1 d .
H19 H 0.2177 1.0693 -0.1100 0.036 Uiso 1 1 calc R
C20 C 0.18505(8) 1.0463(4) -0.03532(9) 0.0291(5) Uani 1 1 d .
H20 H 0.2062 1.1882 -0.0228 0.035 Uiso 1 1 calc R
H30 H 0.0940(10) 1.212(4) 0.0179(9) 0.039(7) Uiso 1 1 d .
H31 H 0.2055(9) 0.652(4) 0.0255(9) 0.032(7) Uiso 1 1 d .
H32 H 0.0233(11) 0.187(5) -0.0933(10) 0.050(8) Uiso 1 1 d .
H33 H 0.0277(11) 0.378(5) -0.0438(10) 0.064(9) Uiso 1 1 d .
N1 N 0.18465(7) 0.7717(4) 0.04242(7) 0.0264(4) Uani 1 1 d .
N2 N 0.11417(7) 1.0931(3) 0.03691(7) 0.0284(4) Uani 1 1 d .
N3 N 0.04455(8) 0.3017(4) -0.07575(9) 0.0335(5) Uani 1 1 d .
O1 O 0.06202(6) 0.6408(3) 0.00323(6) 0.0377(4) Uani 1 1 d .

loop_
_atom_site_aniso_label
_atom_site_aniso_U_11
_atom_site_aniso_U_22
_atom_site_aniso_U_33
_atom_site_aniso_U_23
_atom_site_aniso_U_13
_atom_site_aniso_U_12
C1 0.0214(10) 0.0268(13) 0.0270(12) 0.0005(9) -0.0049(9) -0.0047(9)
C2 0.0277(11) 0.0330(13) 0.0363(13) 0.0042(10) -0.0046(10) 0.0022(10)
C3 0.0408(14) 0.0404(15) 0.0377(14) 0.0117(12) -0.0096(11) -0.0021(12)
C4 0.0405(14) 0.0470(16) 0.0266(12) 0.0051(11) -0.0020(11) -0.0096(12)
C5 0.0308(12) 0.0372(14) 0.0252(12) -0.0046(10) -0.0039(10) -0.0086(11)
C6 0.0340(13) 0.0511(17) 0.0282(12) -0.0070(12) 0.0039(10) -0.0083(12)
C7 0.0310(13) 0.0446(16) 0.0425(14) -0.0177(13) 0.0039(11) -0.0014(11)
C8 0.0277(11) 0.0333(14) 0.0403(13) -0.0044(11) -0.0025(10) 0.0027(10)
C9 0.0221(10) 0.0260(12) 0.0286(11) -0.0043(9) -0.0033(9) -0.0032(9)
C10 0.0231(10) 0.0251(12) 0.0251(11) -0.0040(9) -0.0045(9) -0.0046(9)
C11 0.0209(10) 0.0265(11) 0.0263(11) 0.0035(9) -0.0027(9) -0.0021(9)
C12 0.0189(10) 0.0317(12) 0.0249(11) 0.0046(10) -0.0025(9) -0.0006(9)
C13 0.0163(10) 0.0330(13) 0.0225(11) 0.0039(10) -0.0014(8) 0.0031(9)
C14 0.0185(10) 0.0325(13) 0.0291(12) 0.0011(10) -0.0034(9) 0.0048(9)
C15 0.0298(12) 0.0427(15) 0.0315(13) -0.0071(11) -0.0062(10) 0.0054(11)
C16 0.0309(12) 0.0573(17) 0.0251(12) -0.0013(12) 0.0013(10) 0.0123(12)
C17 0.0250(11) 0.0523(16) 0.0264(12) 0.0060(11) 0.0039(10) 0.0031(11)
C18 0.0174(10) 0.0363(13) 0.0277(11) 0.0061(10) -0.0027(9) 0.0040(10)
C19 0.0175(10) 0.0405(14) 0.0310(12) 0.0134(10) 0.0012(9) -0.0015(10)
C20 0.0184(10) 0.0331(13) 0.0357(13) 0.0089(10) -0.0047(10) -0.0042(9)
N1 0.0204(9) 0.0313(11) 0.0276(10) 0.0015(8) -0.0016(8) 0.0045(8)
N2 0.0277(10) 0.0259(10) 0.0315(11) 0.0033(9) -0.0029(8) 0.0037(8)
N3 0.0241(10) 0.0364(13) 0.0402(12) -0.0045(10) -0.0023(9) -0.0063(9)
O1 0.0283(8) 0.0564(11) 0.0284(8) -0.0020(8) 0.0050(7) -0.0158(8)

loop_
_atom_type_symbol
_atom_type_description
_atom_type_scat_dispersion_real
_atom_type_scat_dispersion_imag
_atom_type_scat_source
C C 0.0033 0.0016 'International Tables Vol C Tables 4.2.6.8 and 6.1.1.4'
H H 0.0000 0.0000 'International Tables Vol C Tables 4.2.6.8 and 6.1.1.4'
N N 0.0061 0.0033 'International Tables Vol C Tables 4.2.6.8 and 6.1.1.4'
O O 0.0106 0.0060 'International Tables Vol C Tables 4.2.6.8 and 6.1.1.4'

loop_
_geom_angle_atom_site_label_1
_geom_angle_atom_site_label_2
_geom_angle_atom_site_label_3
_geom_angle
C2 C1 N1 121.80(19)
C2 C1 C10 120.5(2)
N1 C1 C10 117.60(19)
C1 C2 C3 119.8(2)
C1 C2 H2 120.1
C3 C2 H2 120.1
C4 C3 C2 120.9(2)
C4 C3 H3 119.5
C2 C3 H3 119.6
C3 C4 C5 121.0(2)
C3 C4 H4 119.5
C5 C4 H4 119.4
C4 C5 C10 118.2(2)
C4 C5 C6 124.1(2)
C10 C5 C6 117.6(2)
C7 C6 C5 120.9(2)
C7 C6 H6 119.5
C5 C6 H6 119.6
C6 C7 C8 121.6(2)
C6 C7 H7 119.3
C8 C7 H7 119.2
C9 C8 C7 119.4(2)
C9 C8 H8 120.3
C7 C8 H8 120.3
C8 C9 N2 121.6(2)
C8 C9 C10 120.2(2)
N2 C9 C10 118.07(18)
C9 C10 C1 120.17(19)
C9 C10 C5 120.30(19)
C1 C10 C5 119.50(19)
N2 C11 N1 107.29(17)
N2 C11 C20 108.48(17)
N1 C11 C20 107.47(15)
N2 C11 C12 112.39(16)
N1 C11 C12 108.27(17)
C20 C11 C12 112.69(17)
O1 C12 C13 122.36(19)
O1 C12 C11 117.55(18)
C13 C12 C11 120.01(17)
C14 C13 C18 119.37(19)
C14 C13 C12 121.64(18)
C18 C13 C12 118.99(19)
N3 C14 C13 122.8(2)
N3 C14 C15 118.5(2)
C13 C14 C15 118.65(19)
C16 C15 C14 120.7(2)
C16 C15 H15 119.7
C14 C15 H15 119.7
C15 C16 C17 121.1(2)
C15 C16 H16 119.4
C17 C16 H16 119.4
C18 C17 C16 119.9(2)
C18 C17 H17 120.0
C16 C17 H17 120.1
C17 C18 C13 120.3(2)
C17 C18 C19 119.69(19)
C13 C18 C19 120.0(2)
C20 C19 C18 122.9(2)
C20 C19 H19 118.6
C18 C19 H19 118.5
C19 C20 C11 123.1(2)
C19 C20 H20 118.4
C11 C20 H20 118.5
C1 N1 C11 120.24(16)
C1 N1 H31 112.6(14)
C11 N1 H31 112.9(14)
C9 N2 C11 121.52(17)
C9 N2 H30 115.1(14)
C11 N2 H30 116.4(15)
C14 N3 H32 120.1(16)
C14 N3 H33 116.7(15)
H32 N3 H33 118(2)

loop_
_geom_bond_atom_site_label_1
_geom_bond_atom_site_label_2
_geom_bond_distance
C1 C2 1.362(3)
C1 N1 1.406(3)
C1 C10 1.419(3)
C2 C3 1.407(3)
C2 H2 0.9500
C3 C4 1.364(3)
C3 H3 0.9500
C4 C5 1.404(3)
C4 H4 0.9500
C5 C10 1.423(3)
C5 C6 1.420(3)
C6 C7 1.355(3)
C6 H6 0.9500
C7 C8 1.407(3)
C7 H7 0.9500
C8 C9 1.376(3)
C8 H8 0.9500
C9 N2 1.388(3)
C9 C10 1.411(3)
C11 N2 1.447(3)
C11 N1 1.474(2)
C11 C20 1.502(3)
C11 C12 1.547(3)
C12 O1 1.238(2)
C12 C13 1.461(3)
C13 C14 1.411(3)
C13 C18 1.420(3)
C14 N3 1.364(3)
C14 C15 1.416(3)
C15 C16 1.370(3)
C15 H15 0.9500
C16 C17 1.389(3)
C16 H16 0.9500
C17 C18 1.383(3)
C17 H17 0.9500
C18 C19 1.455(3)
C19 C20 1.327(3)
C19 H19 0.9500
C20 H20 0.9500
N1 H31 0.90(2)
N2 H30 0.91(2)
N3 H32 0.89(2)
N3 H33 0.96(3)

loop_
_geom_torsion_atom_site_label_1
_geom_torsion_atom_site_label_2
_geom_torsion_atom_site_label_3
_geom_torsion_atom_site_label_4
_geom_torsion
N1 C1 C2 C3 175.3(2)
C10 C1 C2 C3 -0.3(3)
C1 C2 C3 C4 0.6(3)
C2 C3 C4 C5 -0.7(4)
C3 C4 C5 C10 0.5(3)
C3 C4 C5 C6 -178.8(2)
C4 C5 C6 C7 177.7(2)
C10 C5 C6 C7 -1.6(3)
C5 C6 C7 C8 1.3(3)
C6 C7 C8 C9 -0.4(3)
C7 C8 C9 N2 -176.19(19)
C7 C8 C9 C10 -0.1(3)
C8 C9 C10 C1 -178.30(19)
N2 C9 C10 C1 -2.1(3)
C8 C9 C10 C5 -0.2(3)
N2 C9 C10 C5 175.99(18)
C2 C1 C10 C9 178.23(18)
N1 C1 C10 C9 2.4(3)
C2 C1 C10 C5 0.1(3)
N1 C1 C10 C5 -175.66(18)
C4 C5 C10 C9 -178.30(19)
C6 C5 C10 C9 1.0(3)
C4 C5 C10 C1 -0.2(3)
C6 C5 C10 C1 179.14(19)
N2 C11 C12 O1 -42.3(3)
N1 C11 C12 O1 76.0(2)
C20 C11 C12 O1 -165.28(18)
N2 C11 C12 C13 140.87(19)
N1 C11 C12 C13 -100.8(2)
C20 C11 C12 C13 17.9(3)
O1 C12 C13 C14 -8.3(3)
C11 C12 C13 C14 168.34(18)
O1 C12 C13 C18 171.06(19)
C11 C12 C13 C18 -12.3(3)
C18 C13 C14 N3 178.75(19)
C12 C13 C14 N3 -1.9(3)
C18 C13 C14 C15 0.7(3)
C12 C13 C14 C15 -179.94(18)
N3 C14 C15 C16 -179.6(2)
C13 C14 C15 C16 -1.4(3)
C14 C15 C16 C17 0.6(3)
C15 C16 C17 C18 0.9(3)
C16 C17 C18 C13 -1.6(3)
C16 C17 C18 C19 179.68(19)
C14 C13 C18 C17 0.8(3)
C12 C13 C18 C17 -178.59(18)
C14 C13 C18 C19 179.51(17)
C12 C13 C18 C19 0.1(3)
C17 C18 C19 C20 -175.6(2)
C13 C18 C19 C20 5.7(3)
C18 C19 C20 C11 1.5(3)
N2 C11 C20 C19 -137.9(2)
N1 C11 C20 C19 106.4(2)
C12 C11 C20 C19 -12.8(3)
C2 C1 N1 C11 159.74(19)
C10 C1 N1 C11 -24.5(3)
N2 C11 N1 C1 42.0(2)
C20 C11 N1 C1 158.48(18)
C12 C11 N1 C1 -79.5(2)
C8 C9 N2 C11 -159.24(19)
C10 C9 N2 C11 24.6(3)
N1 C11 N2 C9 -42.3(2)
C20 C11 N2 C9 -158.07(17)
C12 C11 N2 C9 76.6(2)

loop_
_cod_related_entry_id
_cod_related_entry_code
_cod_related_entry_database
1 21157129 ChemSpider
